data_4068274
loop_
_publ_author_name
'Bredeau, St\'ephane'
'Ortega, Esteban'
'Delmas, Genevi\`eve'
'Richard, Philippe'
'Fr\"ohlich, Roland'
'Donnadieu, Bruno'
'Kehr, Gerald'
'Pirio, Nadine'
'Erker, Gerhard'
'Meunier, Philippe'

_publ_section_title
;
 Versatile Behavior of Conjugated Diynes with Zirconocene Reactive Species
;
_journal_issue 1
_journal_name_full Organometallics
_journal_page_first 181
_journal_paper_doi 10.1021/om800512u
_journal_volume 28
_journal_year 2009
_chemical_formula_moiety 'C28 H19 Sb'
_chemical_formula_sum 'C28 H19 Sb'
_chemical_formula_weight 477.18
_chemical_name_systematic
;
 ?
;
_space_group_IT_number 2
_symmetry_cell_setting triclinic
_symmetry_space_group_name_Hall '-P 1'
_symmetry_space_group_name_H-M 'P -1'
_atom_sites_solution_hydrogens geom
_atom_sites_solution_primary heavy
_atom_sites_solution_secondary difmap
_audit_creation_method SHELXL-97
_cell_angle_alpha 85.0150(10)
_cell_angle_beta 83.5520(10)
_cell_angle_gamma 81.4450(10)
_cell_formula_units_Z 4
_cell_length_a 10.4651(2)
_cell_length_b 10.8893(3)
_cell_length_c 18.5233(5)
_cell_measurement_reflns_used 7040
_cell_measurement_temperature 110(2)
_cell_measurement_theta_max 27.485
_cell_measurement_theta_min 1
_cell_volume 2068.88(9)
_computing_cell_refinement 'DENZO-SMN (Otwinowski & Minor, 1997)'
_computing_data_collection 'KappaCCD Server Software (Nonius,1997)'
_computing_data_reduction 'DENZO-SMN (Otwinowski & Minor, 1997)'
_computing_molecular_graphics 'ORTEPIII (Burnett, 1996)'
_computing_publication_material 'SHELXL97 and WinGX (Farrugia, 1999)'
_computing_structure_refinement 'SHELXL-97 (Sheldrick, 1997)'
_computing_structure_solution 'SHELXS-97 (Sheldrick, 1997)'
_diffrn_ambient_temperature 110(2)
_diffrn_measured_fraction_theta_full 0.989
_diffrn_measured_fraction_theta_max 0.989
_diffrn_measurement_method '\f scans (\k = 0) + additional \w scans'
_diffrn_radiation_monochromator graphite
_diffrn_radiation_source 'fine-focus sealed tube'
_diffrn_radiation_type MoK\a
_diffrn_radiation_wavelength 0.71073
_diffrn_reflns_av_R_equivalents 0.0505
_diffrn_reflns_av_sigmaI/netI 0.1106
_diffrn_reflns_limit_h_max 13
_diffrn_reflns_limit_h_min -13
_diffrn_reflns_limit_k_max 13
_diffrn_reflns_limit_k_min -14
_diffrn_reflns_limit_l_max 23
_diffrn_reflns_limit_l_min -24
_diffrn_reflns_number 15609
_diffrn_reflns_theta_full 27.48
_diffrn_reflns_theta_max 27.48
_diffrn_reflns_theta_min 1.90
_diffrn_standards_number 0
_exptl_absorpt_coefficient_mu 1.344
_exptl_absorpt_correction_type none
_exptl_crystal_colour colorless
_exptl_crystal_density_diffrn 1.532
_exptl_crystal_density_method 'not measured'
_exptl_crystal_description needle
_exptl_crystal_F_000 952
_exptl_crystal_size_max 0.175
_exptl_crystal_size_mid 0.04
_exptl_crystal_size_min 0.04
_refine_diff_density_max 0.737
_refine_diff_density_min -0.997
_refine_diff_density_rms 0.132
_refine_ls_extinction_method none
_refine_ls_goodness_of_fit_ref 0.980
_refine_ls_hydrogen_treatment noref
_refine_ls_matrix_type full
_refine_ls_number_parameters 614
_refine_ls_number_reflns 9372
_refine_ls_number_restraints 156
_refine_ls_restrained_S_all 0.975
_refine_ls_R_factor_all 0.1042
_refine_ls_R_factor_gt 0.0454
_refine_ls_shift/su_max 0.000
_refine_ls_shift/su_mean 0.000
_refine_ls_structure_factor_coef Fsqd
_refine_ls_weighting_details 'calc w=1/[\s^2^(Fo^2^)+(0.0210P)^2^+0.0000P] where P=(Fo^2^+2Fc^2^)/3'
_refine_ls_weighting_scheme calc
_refine_ls_wR_factor_gt 0.0719
_refine_ls_wR_factor_ref 0.0870
_reflns_number_gt 5762
_reflns_number_total 9372
_reflns_threshold_expression >2sigma(I)
_cod_data_source_file om800512u_si_001.cif
_cod_data_source_block 12_CCDC634729
_cod_original_sg_symbol_H-M P-1
_cod_database_code 4068274

loop_
_symmetry_equiv_pos_as_xyz
'x, y, z'
'-x, -y, -z'

loop_
_atom_site_label
_atom_site_type_symbol
_atom_site_fract_x
_atom_site_fract_y
_atom_site_fract_z
_atom_site_U_iso_or_equiv
_atom_site_adp_type
_atom_site_occupancy
_atom_site_symmetry_multiplicity
_atom_site_calc_flag
_atom_site_refinement_flags
_atom_site_disorder_assembly
_atom_site_disorder_group
Sb Sb 0.08496(2) 0.33030(2) 0.207879(15) 0.02351(9) Uani 1 1 d . . .
C1 C 0.2391(4) 0.2994(4) 0.1224(2) 0.0220(9) Uani 1 1 d . . .
C2 C 0.2918(4) 0.3873(4) 0.0730(2) 0.0283(10) Uani 1 1 d . . .
H2 H 0.2593 0.4713 0.0750 0.034 Uiso 1 1 calc R . .
C3 C 0.3918(4) 0.3495(4) 0.0214(2) 0.0323(11) Uani 1 1 d . . .
H3 H 0.4274 0.4083 -0.0110 0.039 Uiso 1 1 calc R . .
C4 C 0.4397(4) 0.2248(4) 0.0174(2) 0.0326(11) Uani 1 1 d . . .
H4 H 0.5078 0.2006 -0.0174 0.039 Uiso 1 1 calc R . .
C5 C 0.3875(4) 0.1352(4) 0.0647(2) 0.0278(10) Uani 1 1 d . . .
H5 H 0.4205 0.0515 0.0617 0.033 Uiso 1 1 calc R . .
C6 C 0.2850(4) 0.1714(4) 0.1169(2) 0.0235(10) Uani 1 1 d . . .
C7 C 0.2249(3) 0.0830(4) 0.1708(2) 0.0205(9) Uani 1 1 d . . .
C8 C 0.1331(3) 0.1301(4) 0.2229(2) 0.0203(9) Uani 1 1 d . A .
C9 C 0.0733(4) 0.0569(4) 0.2804(2) 0.0236(10) Uani 1 1 d . . .
C11 C 0.2061(3) 0.3705(4) 0.2874(2) 0.0224(10) Uani 1 1 d . . .
C12 C 0.3092(4) 0.2856(4) 0.3090(2) 0.0312(11) Uani 1 1 d . . .
H12 H 0.3258 0.2078 0.2901 0.037 Uiso 1 1 calc R . .
C13 C 0.3880(4) 0.3154(5) 0.3583(3) 0.0464(14) Uani 1 1 d . . .
H13 H 0.4562 0.2571 0.3730 0.056 Uiso 1 1 calc R . .
C14 C 0.3655(4) 0.4302(5) 0.3855(3) 0.0478(15) Uani 1 1 d . . .
H14 H 0.4195 0.4504 0.4180 0.057 Uiso 1 1 calc R . .
C15 C 0.2628(5) 0.5164(5) 0.3649(2) 0.0423(13) Uani 1 1 d . . .
H15 H 0.2471 0.5944 0.3836 0.051 Uiso 1 1 calc R . .
C16 C 0.1835(4) 0.4853(4) 0.3163(2) 0.0316(11) Uani 1 1 d . . .
H16 H 0.1138 0.5428 0.3028 0.038 Uiso 1 1 calc R . .
C17 C 0.2647(3) -0.0538(4) 0.1667(2) 0.0211(9) Uani 1 1 d . . .
C18 C 0.3185(4) -0.1251(4) 0.2241(2) 0.0257(10) Uani 1 1 d . . .
H18 H 0.3323 -0.0873 0.2652 0.031 Uiso 1 1 calc R . .
C19 C 0.3525(4) -0.2540(4) 0.2207(2) 0.0301(11) Uani 1 1 d . . .
H19 H 0.3895 -0.3012 0.2594 0.036 Uiso 1 1 calc R . .
C20 C 0.3313(4) -0.3114(4) 0.1603(2) 0.0295(11) Uani 1 1 d . . .
H20 H 0.3533 -0.3971 0.1582 0.035 Uiso 1 1 calc R . .
C21 C 0.2772(4) -0.2400(4) 0.1031(2) 0.0303(11) Uani 1 1 d . . .
H21 H 0.2623 -0.2781 0.0624 0.036 Uiso 1 1 calc R . .
C22 C 0.2447(4) -0.1118(4) 0.1058(2) 0.0256(10) Uani 1 1 d . . .
H22 H 0.2094 -0.0647 0.0666 0.031 Uiso 1 1 calc R . .
C10 C 0.0164(19) -0.008(2) 0.3215(9) 0.020(4) Uani 0.50 1 d PU A 1
C23 C -0.0312(16) -0.0967(17) 0.3775(7) 0.021(4) Uani 0.50 1 d PU A 1
C24 C -0.1609(7) -0.0761(8) 0.4092(4) 0.027(2) Uani 0.50 1 d PU A 1
H24 H -0.2175 -0.0070 0.3940 0.032 Uiso 0.50 1 calc PR A 1
C25 C -0.2013(8) -0.1603(8) 0.4630(4) 0.030(2) Uani 0.50 1 d PU A 1
H25 H -0.2854 -0.1450 0.4858 0.035 Uiso 0.50 1 calc PR A 1
C26 C -0.1215(13) -0.2681(11) 0.4851(7) 0.031(3) Uani 0.50 1 d PU A 1
H26 H -0.1527 -0.3256 0.5203 0.037 Uiso 0.50 1 calc PR A 1
C27 C 0.0069(11) -0.2876(12) 0.4530(6) 0.036(3) Uani 0.50 1 d PU A 1
H27 H 0.0631 -0.3571 0.4681 0.043 Uiso 0.50 1 calc PR A 1
C28 C 0.0499(10) -0.2035(10) 0.3990(5) 0.030(3) Uani 0.50 1 d PU A 1
H28 H 0.1343 -0.2185 0.3767 0.036 Uiso 0.50 1 calc PR A 1
C10A C 0.0351(19) -0.002(2) 0.3372(9) 0.019(4) Uani 0.50 1 d PU A 2
C23A C -0.0149(17) -0.0804(16) 0.3968(8) 0.026(4) Uani 0.50 1 d PU A 2
C24A C -0.0131(9) -0.2058(10) 0.3861(5) 0.021(2) Uani 0.50 1 d PU A 2
H24A H 0.0167 -0.2356 0.3408 0.025 Uiso 0.50 1 calc PR A 2
C25A C -0.0559(11) -0.2864(11) 0.4432(6) 0.025(3) Uani 0.50 1 d PU A 2
H25A H -0.0522 -0.3707 0.4369 0.031 Uiso 0.50 1 calc PR A 2
C26A C -0.1039(11) -0.2394(11) 0.5094(6) 0.026(3) Uani 0.50 1 d PU A 2
H26A H -0.1367 -0.2924 0.5467 0.031 Uiso 0.50 1 calc PR A 2
C27A C -0.1044(8) -0.1185(8) 0.5213(4) 0.029(2) Uani 0.50 1 d PU A 2
H27A H -0.1350 -0.0891 0.5666 0.034 Uiso 0.50 1 calc PR A 2
C28A C -0.0583(7) -0.0387(8) 0.4646(4) 0.027(2) Uani 0.50 1 d PU A 2
H28A H -0.0569 0.0442 0.4726 0.032 Uiso 0.50 1 calc PR A 2
SbB Sb -0.39805(2) 0.32893(3) 0.188624(16) 0.02852(10) Uani 1 1 d . . .
C1B C -0.2290(4) 0.2933(4) 0.1116(2) 0.0260(10) Uani 1 1 d . . .
C2B C -0.1657(4) 0.3781(4) 0.0664(2) 0.0297(11) Uani 1 1 d . . .
H2B H -0.1959 0.4628 0.0674 0.036 Uiso 1 1 calc R . .
C3B C -0.0575(4) 0.3378(4) 0.0195(2) 0.0297(10) Uani 1 1 d . . .
H3B H -0.0153 0.3951 -0.0107 0.036 Uiso 1 1 calc R . .
C4B C -0.0129(4) 0.2124(4) 0.0181(2) 0.0292(10) Uani 1 1 d . . .
H4B H 0.0609 0.1857 -0.0125 0.035 Uiso 1 1 calc R . .
C5B C -0.0763(4) 0.1252(4) 0.0616(2) 0.0268(10) Uani 1 1 d . . .
H5B H -0.0466 0.0407 0.0591 0.032 Uiso 1 1 calc R . .
C6B C -0.1850(4) 0.1648(4) 0.1093(2) 0.0222(9) Uani 1 1 d . . .
C7B C -0.2560(3) 0.0788(4) 0.1594(2) 0.0221(9) Uani 1 1 d . . .
C8B C -0.3565(4) 0.1295(4) 0.2058(2) 0.0257(10) Uani 1 1 d . . .
C9B C -0.4179(4) 0.0597(4) 0.2639(3) 0.0244(10) Uani 1 1 d . B .
C10B C -0.4625(4) 0.0020(4) 0.3167(2) 0.0273(11) Uani 1 1 d . . .
C11B C -0.2929(4) 0.3648(4) 0.2762(2) 0.0244(10) Uani 1 1 d . . .
C12B C -0.2113(4) 0.2713(4) 0.3126(2) 0.0299(11) Uani 1 1 d . . .
H12B H -0.2041 0.1894 0.3003 0.036 Uiso 1 1 calc R . .
C13B C -0.1419(4) 0.2997(5) 0.3664(2) 0.0356(12) Uani 1 1 d . . .
H13B H -0.0890 0.2372 0.3908 0.043 Uiso 1 1 calc R . .
C14B C -0.1516(4) 0.4230(5) 0.3839(2) 0.0396(13) Uani 1 1 d . . .
H14B H -0.1035 0.4429 0.4194 0.047 Uiso 1 1 calc R . .
C15B C -0.2315(4) 0.5151(4) 0.3491(2) 0.0377(12) Uani 1 1 d . . .
H15B H -0.2380 0.5971 0.3612 0.045 Uiso 1 1 calc R . .
C16B C -0.3026(4) 0.4856(4) 0.2959(2) 0.0295(10) Uani 1 1 d . . .
H16B H -0.3579 0.5481 0.2731 0.035 Uiso 1 1 calc R . .
C17B C -0.2177(4) -0.0586(4) 0.1604(2) 0.0218(9) Uani 1 1 d . . .
C18B C -0.0939(4) -0.1136(4) 0.1766(2) 0.0273(10) Uani 1 1 d . . .
H18B H -0.0330 -0.0640 0.1851 0.033 Uiso 1 1 calc R . .
C19B C -0.0616(4) -0.2419(4) 0.1798(2) 0.0276(10) Uani 1 1 d . . .
H19B H 0.0207 -0.2779 0.1911 0.033 Uiso 1 1 calc R . .
C20B C -0.1505(4) -0.3166(4) 0.1666(2) 0.0294(11) Uani 1 1 d . . .
H20B H -0.1283 -0.4027 0.1691 0.035 Uiso 1 1 calc R . .
C21B C -0.2728(4) -0.2631(4) 0.1494(2) 0.0314(11) Uani 1 1 d . . .
H21B H -0.3325 -0.3131 0.1394 0.038 Uiso 1 1 calc R . .
C22B C -0.3062(4) -0.1351(4) 0.1473(2) 0.0262(10) Uani 1 1 d . . .
H22B H -0.3892 -0.0998 0.1368 0.031 Uiso 1 1 calc R . .
C23B C -0.5033(3) -0.0689(4) 0.37446(18) 0.019(4) Uani 0.50 1 d PGU B 3
C24B C -0.4764(4) -0.1983(3) 0.3702(2) 0.025(2) Uani 0.50 1 d PGU B 3
H24B H -0.4291 -0.2305 0.3288 0.030 Uiso 0.50 1 calc PR B 3
C25B C -0.5199(4) -0.2797(3) 0.4273(2) 0.029(2) Uani 0.50 1 d PGU B 3
H25B H -0.5016 -0.3654 0.4239 0.034 Uiso 0.50 1 calc PR B 3
C26B C -0.5903(3) -0.2316(4) 0.48871(18) 0.028(3) Uani 0.50 1 d PGU B 3
H26B H -0.6197 -0.2848 0.5270 0.034 Uiso 0.50 1 calc PR B 3
C27B C -0.6172(4) -0.1021(4) 0.49301(19) 0.032(2) Uani 0.50 1 d PGU B 3
H27B H -0.6646 -0.0699 0.5344 0.038 Uiso 0.50 1 calc PR B 3
C28B C -0.5737(4) -0.0207(4) 0.4359(2) 0.031(2) Uani 0.50 1 d PGU B 3
H28B H -0.5920 0.0649 0.4392 0.037 Uiso 0.50 1 calc PR B 3
C23C C -0.5102(3) -0.0884(3) 0.38040(17) 0.022(4) Uani 0.50 1 d PGU B 4
C24C C -0.4228(3) -0.1883(3) 0.4049(2) 0.034(2) Uani 0.50 1 d PGU B 4
H24C H -0.3371 -0.1980 0.3841 0.040 Uiso 0.50 1 calc PR B 4
C25C C -0.4616(4) -0.2737(4) 0.4601(2) 0.037(2) Uani 0.50 1 d PGU B 4
H25C H -0.4024 -0.3401 0.4761 0.044 Uiso 0.50 1 calc PR B 4
C26C C -0.5878(4) -0.2591(4) 0.4908(2) 0.037(4) Uani 0.50 1 d PGU B 4
H26C H -0.6150 -0.3157 0.5278 0.045 Uiso 0.50 1 calc PR B 4
C27C C -0.6753(3) -0.1592(4) 0.4662(2) 0.029(2) Uani 0.50 1 d PGU B 4
H27C H -0.7610 -0.1495 0.4871 0.035 Uiso 0.50 1 calc PR B 4
C28C C -0.6365(3) -0.0738(4) 0.41104(19) 0.0245(19) Uani 0.50 1 d PGU B 4
H28C H -0.6957 -0.0074 0.3950 0.029 Uiso 0.50 1 calc PR B 4

loop_
_atom_site_aniso_label
_atom_site_aniso_U_11
_atom_site_aniso_U_22
_atom_site_aniso_U_33
_atom_site_aniso_U_23
_atom_site_aniso_U_13
_atom_site_aniso_U_12
Sb 0.02272(16) 0.01790(18) 0.02940(18) -0.00048(13) -0.00511(12) 0.00001(13)
C1 0.025(2) 0.019(2) 0.023(2) 0.0002(18) -0.0064(18) -0.0059(19)
C2 0.033(2) 0.032(3) 0.024(2) 0.002(2) -0.012(2) -0.011(2)
C3 0.040(3) 0.033(3) 0.028(3) 0.002(2) -0.003(2) -0.016(2)
C4 0.033(3) 0.034(3) 0.031(3) -0.003(2) 0.003(2) -0.010(2)
C5 0.026(2) 0.026(3) 0.030(3) -0.001(2) -0.0004(19) -0.002(2)
C6 0.022(2) 0.028(3) 0.021(2) -0.0027(19) -0.0034(18) -0.0042(19)
C7 0.022(2) 0.018(2) 0.022(2) -0.0009(18) -0.0048(17) -0.0021(18)
C8 0.019(2) 0.018(2) 0.025(2) -0.0026(18) -0.0059(17) -0.0019(18)
C9 0.020(2) 0.020(2) 0.029(3) -0.003(2) -0.0009(19) 0.0032(19)
C11 0.020(2) 0.021(2) 0.025(2) -0.0023(19) 0.0013(17) -0.0022(19)
C12 0.026(2) 0.035(3) 0.034(3) -0.019(2) -0.001(2) -0.001(2)
C13 0.025(2) 0.073(4) 0.043(3) -0.031(3) -0.006(2) 0.006(3)
C14 0.028(3) 0.081(4) 0.042(3) -0.032(3) 0.007(2) -0.024(3)
C15 0.062(3) 0.034(3) 0.037(3) -0.015(2) 0.008(3) -0.029(3)
C16 0.043(3) 0.018(3) 0.032(3) -0.001(2) -0.001(2) -0.003(2)
C17 0.018(2) 0.023(2) 0.021(2) -0.0033(19) 0.0015(17) -0.0026(18)
C18 0.027(2) 0.023(3) 0.030(3) -0.0034(19) -0.0057(19) -0.0076(19)
C19 0.028(2) 0.025(3) 0.034(3) 0.007(2) -0.008(2) 0.003(2)
C20 0.025(2) 0.020(3) 0.043(3) -0.005(2) 0.004(2) -0.005(2)
C21 0.026(2) 0.034(3) 0.034(3) -0.016(2) 0.001(2) -0.007(2)
C22 0.023(2) 0.028(3) 0.026(2) -0.004(2) -0.0068(18) -0.001(2)
C10 0.021(6) 0.016(5) 0.023(7) -0.002(5) -0.008(5) 0.003(4)
C23 0.022(5) 0.024(6) 0.017(6) -0.001(5) 0.000(4) -0.003(4)
C24 0.026(4) 0.026(4) 0.030(4) 0.007(3) -0.008(3) -0.007(3)
C25 0.025(4) 0.031(4) 0.033(4) -0.001(4) 0.000(3) -0.008(4)
C26 0.042(5) 0.021(5) 0.032(6) 0.004(4) 0.001(5) -0.017(4)
C27 0.034(5) 0.035(5) 0.034(5) 0.005(4) 0.003(5) -0.003(5)
C28 0.032(5) 0.025(5) 0.031(5) -0.005(4) 0.005(4) 0.001(4)
C10A 0.018(6) 0.023(6) 0.019(6) -0.005(5) -0.011(5) -0.002(4)
C23A 0.022(6) 0.024(6) 0.030(7) -0.001(5) 0.002(5) -0.001(4)
C24A 0.027(5) 0.021(5) 0.016(4) -0.010(3) -0.005(4) -0.002(4)
C25A 0.027(5) 0.019(4) 0.030(5) 0.004(4) -0.007(4) -0.004(4)
C26A 0.026(5) 0.029(6) 0.024(5) 0.003(4) -0.004(4) -0.010(4)
C27A 0.031(4) 0.035(5) 0.020(4) -0.009(4) -0.001(3) -0.003(4)
C28A 0.028(4) 0.027(4) 0.027(4) -0.002(4) -0.005(3) -0.005(3)
SbB 0.02394(17) 0.01855(19) 0.0434(2) -0.00444(14) -0.01029(14) 0.00233(13)
C1B 0.030(2) 0.023(3) 0.027(2) 0.001(2) -0.0142(19) -0.004(2)
C2B 0.042(3) 0.017(2) 0.034(3) -0.002(2) -0.015(2) -0.005(2)
C3B 0.038(3) 0.030(3) 0.025(2) 0.003(2) -0.011(2) -0.013(2)
C4B 0.031(2) 0.024(3) 0.035(3) -0.005(2) -0.008(2) -0.008(2)
C5B 0.027(2) 0.022(3) 0.033(3) -0.006(2) -0.005(2) -0.002(2)
C6B 0.025(2) 0.016(2) 0.028(2) -0.0023(18) -0.0091(18) -0.0034(19)
C7B 0.022(2) 0.015(2) 0.030(2) -0.0045(19) -0.0044(18) -0.0028(18)
C8B 0.021(2) 0.016(2) 0.040(3) -0.005(2) -0.0039(19) -0.0003(19)
C9B 0.019(2) 0.011(2) 0.044(3) -0.010(2) -0.003(2) -0.0015(18)
C10B 0.019(2) 0.027(3) 0.038(3) -0.016(2) -0.009(2) 0.004(2)
C11B 0.019(2) 0.023(3) 0.030(3) 0.001(2) 0.0031(18) -0.0038(19)
C12B 0.030(2) 0.020(3) 0.037(3) 0.003(2) -0.001(2) -0.002(2)
C13B 0.026(2) 0.048(3) 0.028(3) 0.007(2) -0.003(2) 0.004(2)
C14B 0.034(3) 0.059(4) 0.024(3) -0.014(2) -0.004(2) 0.004(3)
C15B 0.041(3) 0.032(3) 0.040(3) -0.013(2) -0.007(2) 0.003(2)
C16B 0.026(2) 0.026(3) 0.034(3) -0.001(2) -0.007(2) 0.004(2)
C17B 0.024(2) 0.015(2) 0.025(2) -0.0017(18) 0.0000(18) -0.0003(18)
C18B 0.026(2) 0.025(3) 0.031(3) -0.002(2) -0.0012(19) -0.004(2)
C19B 0.027(2) 0.029(3) 0.025(2) 0.000(2) -0.0025(19) 0.000(2)
C20B 0.032(2) 0.020(3) 0.034(3) -0.004(2) 0.001(2) 0.000(2)
C21B 0.036(3) 0.024(3) 0.039(3) -0.006(2) -0.005(2) -0.014(2)
C22B 0.023(2) 0.020(2) 0.036(3) -0.006(2) -0.0071(19) 0.0011(19)
C23B 0.012(5) 0.021(5) 0.023(6) -0.001(4) 0.000(4) -0.005(4)
C24B 0.026(4) 0.023(4) 0.028(4) -0.005(4) -0.006(3) -0.005(4)
C25B 0.029(4) 0.024(4) 0.032(4) -0.003(4) -0.005(4) -0.003(4)
C26B 0.027(6) 0.032(5) 0.027(5) 0.005(4) -0.005(4) -0.009(4)
C27B 0.028(4) 0.033(5) 0.033(4) -0.003(4) -0.001(4) -0.005(4)
C28B 0.029(4) 0.035(5) 0.025(4) 0.000(4) -0.002(3) 0.005(4)
C23C 0.024(6) 0.019(5) 0.023(6) -0.002(4) -0.005(4) -0.004(4)
C24C 0.031(4) 0.029(5) 0.034(5) 0.000(4) 0.008(4) 0.006(4)
C25C 0.037(4) 0.028(5) 0.039(5) 0.010(4) 0.002(4) 0.001(4)
C26C 0.039(6) 0.031(5) 0.043(6) 0.004(4) -0.002(5) -0.012(4)
C27C 0.028(4) 0.034(5) 0.027(4) -0.008(4) -0.001(3) -0.010(4)
C28C 0.024(4) 0.025(4) 0.023(4) -0.001(3) -0.003(3) 0.003(3)

loop_
_atom_type_symbol
_atom_type_description
_atom_type_scat_dispersion_real
_atom_type_scat_dispersion_imag
_atom_type_scat_source
C C 0.0033 0.0016 'International Tables Vol C Tables 4.2.6.8 and 6.1.1.4'
H H 0.0000 0.0000 'International Tables Vol C Tables 4.2.6.8 and 6.1.1.4'
Sb Sb -0.5866 1.5461 'International Tables Vol C Tables 4.2.6.8 and 6.1.1.4'

loop_
_geom_angle_atom_site_label_1
_geom_angle_atom_site_label_2
_geom_angle_atom_site_label_3
_geom_angle
C1 Sb C11 95.64(14)
C1 Sb C8 79.92(15)
C11 Sb C8 95.27(15)
C2 C1 C6 119.6(4)
C2 C1 Sb 128.3(3)
C6 C1 Sb 112.1(3)
C3 C2 C1 119.9(4)
C2 C3 C4 120.5(4)
C3 C4 C5 120.8(4)
C4 C5 C6 119.6(4)
C5 C6 C1 119.4(4)
C5 C6 C7 123.6(4)
C1 C6 C7 117.0(3)
C8 C7 C6 118.2(4)
C8 C7 C17 121.8(4)
C6 C7 C17 120.0(3)
C7 C8 C9 124.2(4)
C7 C8 Sb 112.6(3)
C9 C8 Sb 123.2(3)
C10 C9 C10A 18.1(14)
C10 C9 C8 171.9(9)
C10A C9 C8 169.9(9)
C16 C11 C12 118.4(4)
C16 C11 Sb 119.6(3)
C12 C11 Sb 121.9(3)
C11 C12 C13 120.7(4)
C14 C13 C12 120.1(5)
C13 C14 C15 120.2(4)
C14 C15 C16 119.3(4)
C11 C16 C15 121.2(4)
C18 C17 C22 119.1(4)
C18 C17 C7 120.6(4)
C22 C17 C7 120.3(4)
C17 C18 C19 120.3(4)
C20 C19 C18 120.4(4)
C21 C20 C19 119.2(4)
C20 C21 C22 120.7(4)
C21 C22 C17 120.3(4)
C9 C10 C23 169.5(18)
C28 C23 C24 119.7(13)
C28 C23 C10 120.1(15)
C24 C23 C10 120.2(15)
C25 C24 C23 118.4(10)
C24 C25 C26 122.7(9)
C25 C26 C27 118.3(11)
C28 C27 C26 119.9(11)
C27 C28 C23 120.9(11)
C9 C10A C23A 172.5(17)
C28A C23A C24A 118.9(13)
C28A C23A C10A 123.0(15)
C24A C23A C10A 118.0(14)
C25A C24A C23A 120.0(10)
C26A C25A C24A 119.1(11)
C27A C26A C25A 121.8(11)
C26A C27A C28A 118.9(9)
C23A C28A C27A 121.2(11)
C11B SbB C8B 94.47(16)
C11B SbB C1B 95.41(14)
C8B SbB C1B 79.87(15)
C2B C1B C6B 119.9(4)
C2B C1B SbB 128.4(3)
C6B C1B SbB 111.6(3)
C1B C2B C3B 120.5(4)
C4B C3B C2B 119.7(4)
C3B C4B C5B 121.0(4)
C4B C5B C6B 119.8(4)
C5B C6B C1B 119.1(4)
C5B C6B C7B 123.5(4)
C1B C6B C7B 117.4(3)
C8B C7B C6B 117.8(4)
C8B C7B C17B 120.8(4)
C6B C7B C17B 121.4(3)
C7B C8B C9B 123.2(4)
C7B C8B SbB 113.1(3)
C9B C8B SbB 123.4(3)
C10B C9B C8B 174.7(5)
C9B C10B C23B 175.3(4)
C9B C10B C23C 172.4(4)
C23B C10B C23C 4.16(5)
C16B C11B C12B 118.4(4)
C16B C11B SbB 118.7(3)
C12B C11B SbB 122.8(3)
C13B C12B C11B 120.7(4)
C12B C13B C14B 119.4(4)
C15B C14B C13B 120.5(4)
C14B C15B C16B 119.7(4)
C11B C16B C15B 121.2(4)
C22B C17B C18B 118.5(4)
C22B C17B C7B 120.3(3)
C18B C17B C7B 121.1(4)
C19B C18B C17B 120.3(4)
C20B C19B C18B 120.5(4)
C19B C20B C21B 119.8(4)
C22B C21B C20B 119.9(4)
C21B C22B C17B 121.0(4)
C10B C23B C28B 123.2(3)
C10B C23B C24B 117.1(3)
C28B C23B C24B 119.7
C25B C24B C23B 120.9
C26B C25B C24B 119.4
C25B C26B C27B 119.7
C28B C27B C26B 120.9
C23B C28B C27B 119.4
C28C C23C C24C 119.7
C28C C23C C10B 121.6(2)
C24C C23C C10B 118.7(2)
C25C C24C C23C 121.0
C26C C25C C24C 119.4
C25C C26C C27C 119.7
C28C C27C C26C 121.0
C23C C28C C27C 119.4

loop_
_geom_bond_atom_site_label_1
_geom_bond_atom_site_label_2
_geom_bond_distance
Sb C1 2.140(4)
Sb C11 2.160(4)
Sb C8 2.164(4)
C1 C2 1.395(5)
C1 C6 1.414(6)
C2 C3 1.377(6)
C3 C4 1.381(6)
C4 C5 1.385(6)
C5 C6 1.396(5)
C6 C7 1.480(5)
C7 C8 1.358(5)
C7 C17 1.492(5)
C8 C9 1.419(6)
C9 C10 1.17(2)
C9 C10A 1.24(2)
C11 C16 1.380(5)
C11 C12 1.382(5)
C12 C13 1.386(6)
C13 C14 1.366(6)
C14 C15 1.382(7)
C15 C16 1.386(6)
C17 C18 1.383(5)
C17 C22 1.391(5)
C18 C19 1.400(6)
C19 C20 1.382(6)
C20 C21 1.382(6)
C21 C22 1.390(6)
C10 C23 1.45(3)
C23 C28 1.39(2)
C23 C24 1.410(18)
C24 C25 1.369(11)
C25 C26 1.394(14)
C26 C27 1.400(16)
C27 C28 1.380(15)
C10A C23A 1.44(3)
C23A C28A 1.378(17)
C23A C24A 1.39(2)
C24A C25A 1.392(15)
C25A C26A 1.382(16)
C26A C27A 1.354(14)
C27A C28A 1.394(11)
SbB C11B 2.152(4)
SbB C8B 2.154(4)
SbB C1B 2.154(4)
C1B C2B 1.385(6)
C1B C6B 1.409(5)
C2B C3B 1.388(6)
C3B C4B 1.378(6)
C4B C5B 1.388(6)
C5B C6B 1.398(5)
C6B C7B 1.481(5)
C7B C8B 1.362(5)
C7B C17B 1.489(5)
C8B C9B 1.413(6)
C9B C10B 1.204(6)
C10B C23B 1.332(6)
C10B C23C 1.556(6)
C11B C16B 1.382(6)
C11B C12B 1.404(5)
C12B C13B 1.379(6)
C13B C14B 1.394(6)
C14B C15B 1.371(6)
C15B C16B 1.385(6)
C17B C22B 1.389(5)
C17B C18B 1.397(5)
C18B C19B 1.385(6)
C19B C20B 1.377(5)
C20B C21B 1.384(6)
C21B C22B 1.383(6)
C23B C28B 1.383(2)
C23B C24B 1.404(2)
C24B C25B 1.400(2)
C25B C26B 1.383(2)
C26B C27B 1.403(2)
C27B C28B 1.400(2)
C23C C28C 1.371(2)
C23C C24C 1.393(2)
C24C C25C 1.389(2)
C25C C26C 1.371(2)
C26C C27C 1.393(2)
C27C C28C 1.389(2)
